data_7156639
loop_
_publ_author_name
'Naito, Wakana'
'Urakawa, Kazuki'
'Sato, Ryuma'
'Shigeta, Yasuteru'
'Yasuda, Nobuhiro'
'Maeda, Hiromitsu'

_publ_section_title
;
 Quadruply N-methylated octaphyrin: a helical macrocycle exhibiting
 chiroptical properties and dynamic conformation changes correlated with
 helical and inner N-methyl orientations.
;
_journal_issue 5
_journal_name_full 'Organic &amp; biomolecular chemistry'
_journal_page_first 1163
_journal_page_last 1168
_journal_paper_doi 10.1039/c8ob03161d
_journal_volume 17
_journal_year 2019
_chemical_formula_moiety 'C92 H30 F40 N8, C6 H14, 0.255(C H CL3)'
_chemical_formula_sum 'C98.25 H44.26 Cl0.77 F40 N8'
_chemical_formula_weight 2123.94
_space_group_crystal_system monoclinic
_space_group_IT_number 14
_space_group_name_Hall '-P 2ybc'
_space_group_name_H-M_alt 'P 1 21/c 1'
_symmetry_space_group_name_Hall '-P 2ybc'
_symmetry_space_group_name_H-M 'P 1 21/c 1'
_atom_sites_solution_hydrogens geom
_audit_creation_method SHELXL-2014/7
_audit_update_record
;
2018-11-21 deposited with the CCDC.
2019-01-07 downloaded from the CCDC.
;
_cell_angle_alpha 90
_cell_angle_beta 95.994(3)
_cell_angle_gamma 90
_cell_formula_units_Z 4
_cell_length_a 14.3847(6)
_cell_length_b 13.9665(5)
_cell_length_c 45.3662(17)
_cell_measurement_reflns_used 42061
_cell_measurement_temperature 90(2)
_cell_measurement_theta_max 26.688
_cell_measurement_theta_min 1.567
_cell_volume 9064.4(6)
_computing_cell_refinement 'Rapid Auto(Rigaku)'
_computing_data_collection 'Rapid Auto(Rigaku)'
_computing_data_reduction 'Rapid Auto(Rigaku)'
_computing_structure_refinement 'SHELXL-2014/7 (Sheldrick, 2014)'
_computing_structure_solution 'SHELXS-97 (Sheldrick, 1990)'
_diffrn_ambient_temperature 90(2)
_diffrn_detector_area_resol_mean 29
_diffrn_measured_fraction_theta_full 0.868
_diffrn_measured_fraction_theta_max 0.868
_diffrn_measurement_device_type 'Rigaku Saturn 724'
_diffrn_measurement_method 'Oscillation Photograph'
_diffrn_radiation_monochromator 'Si(111) Channel Cut'
_diffrn_radiation_type Synchrotron
_diffrn_radiation_wavelength 0.78224
_diffrn_reflns_av_R_equivalents 0.2205
_diffrn_reflns_av_unetI/netI 0.3827
_diffrn_reflns_Laue_measured_fraction_full 0.868
_diffrn_reflns_Laue_measured_fraction_max 0.868
_diffrn_reflns_limit_h_max 15
_diffrn_reflns_limit_h_min -16
_diffrn_reflns_limit_k_max 15
_diffrn_reflns_limit_k_min -15
_diffrn_reflns_limit_l_max 48
_diffrn_reflns_limit_l_min -51
_diffrn_reflns_number 42061
_diffrn_reflns_point_group_measured_fraction_full 0.868
_diffrn_reflns_point_group_measured_fraction_max 0.868
_diffrn_reflns_theta_full 26.688
_diffrn_reflns_theta_max 26.688
_diffrn_reflns_theta_min 1.567
_diffrn_source 'synchrotron radidation SPring-8 BL40XU'
_exptl_absorpt_coefficient_mu 0.217
_exptl_absorpt_correction_T_max 1.000
_exptl_absorpt_correction_T_min 0.239
_exptl_absorpt_correction_type multi-scan
_exptl_absorpt_process_details 'ABSCOR (T.Higashi, 2001)'
_exptl_crystal_colour Green
_exptl_crystal_density_diffrn 1.556
_exptl_crystal_density_meas ?
_exptl_crystal_description needle
_exptl_crystal_F_000 4251
_exptl_crystal_size_max 0.08
_exptl_crystal_size_mid 0.06
_exptl_crystal_size_min 0.01
_refine_diff_density_max 0.719
_refine_diff_density_min -0.389
_refine_diff_density_rms 0.083
_refine_ls_extinction_method none
_refine_ls_goodness_of_fit_ref 0.952
_refine_ls_hydrogen_treatment constr
_refine_ls_matrix_type full
_refine_ls_number_parameters 1081
_refine_ls_number_reflns 12453
_refine_ls_number_restraints 0
_refine_ls_restrained_S_all 0.952
_refine_ls_R_factor_all 0.3086
_refine_ls_R_factor_gt 0.1066
_refine_ls_shift/su_max '< 0.001'
_refine_ls_shift/su_mean '< 0.001'
_refine_ls_structure_factor_coef Fsqd
_refine_ls_weighting_details 'w=1/[\s^2^(Fo^2^)+(0.1002P)^2^] where P=(Fo^2^+2Fc^2^)/3'
_refine_ls_weighting_scheme calc
_refine_ls_wR_factor_gt 0.2173
_refine_ls_wR_factor_ref 0.2880
_reflns_Friedel_coverage 0.000
_reflns_number_gt 3992
_reflns_number_total 12453
_reflns_threshold_expression 'I > 2\s(I)'
_cod_data_source_file c8ob03161d2.cif
_cod_data_source_block shelxl
_cod_depositor_comments
;
The following automatic conversions were performed:

'_exptl_crystal_density_meas' value 'not measured' was changed to '?'
- the value is perceived as not measured.

Automatic conversion script
Id: cif_fix_values 4973 2017-02-22 13:04:09Z antanas 

 Adding full bibliography for 7156639.cif.
;
_cod_database_code 7156639
_shelx_shelxl_version_number 2014/7
_shelx_space_group_comment
;
The symmetry employed for this shelxl refinement is uniquely defined
by the following loop, which should always be used as a source of
symmetry information in preference to the above space-group names.
They are only intended as comments.
;
_shelx_estimated_absorpt_t_min 0.983
_shelx_estimated_absorpt_t_max 0.998

loop_
_space_group_symop_operation_xyz
'x, y, z'
'-x, y+1/2, -z+1/2'
'-x, -y, -z'
'x, -y-1/2, z-1/2'

loop_
_atom_site_label
_atom_site_type_symbol
_atom_site_fract_x
_atom_site_fract_y
_atom_site_fract_z
_atom_site_U_iso_or_equiv
_atom_site_adp_type
_atom_site_occupancy
_atom_site_site_symmetry_order
_atom_site_calc_flag
_atom_site_refinement_flags_posn
_atom_site_refinement_flags_adp
_atom_site_refinement_flags_occupancy
C1 C 0.2137(7) 0.4965(9) 0.9408(3) 0.040(3) Uani 1 1 d . . .
C2 C 0.2360(7) 0.4728(9) 0.9716(3) 0.044(3) Uani 1 1 d . . .
H2 H 0.2193 0.5101 0.9878 0.052 Uiso 1 1 calc R U .
C3 C 0.2839(8) 0.3899(9) 0.9742(3) 0.049(4) Uani 1 1 d . . .
H3 H 0.3115 0.3629 0.9923 0.059 Uiso 1 1 calc R U .
C4 C 0.2866(8) 0.3494(9) 0.9455(3) 0.039(3) Uani 1 1 d . . .
C5 C 0.2009(7) 0.3875(8) 0.8965(2) 0.049(3) Uani 1 1 d . . .
H5 H 0.2445 0.3970 0.8815 0.073 Uiso 1 1 calc R U .
H5A H 0.1444 0.4256 0.8912 0.073 Uiso 1 1 calc R U .
H5B H 0.1841 0.3196 0.8972 0.073 Uiso 1 1 calc R U .
C6 C 0.3235(7) 0.2610(8) 0.9383(3) 0.039(3) Uani 1 1 d . . .
C7 C 0.3537(8) 0.1997(8) 0.9648(3) 0.050(3) Uiso 1 1 d . . .
C8 C 0.2879(9) 0.1573(8) 0.9815(2) 0.047(3) Uiso 1 1 d . . .
C9 C 0.3164(9) 0.1022(9) 1.0059(3) 0.053(4) Uiso 1 1 d . . .
C10 C 0.4091(8) 0.0867(9) 1.0146(3) 0.047(3) Uiso 1 1 d . . .
C11 C 0.4732(9) 0.1248(9) 0.9982(3) 0.054(4) Uiso 1 1 d . . .
C12 C 0.4451(8) 0.1788(8) 0.9726(2) 0.036(3) Uiso 1 1 d . . .
C13 C 0.3422(8) 0.2212(9) 0.9106(3) 0.045(3) Uani 1 1 d . . .
C14 C 0.3375(7) 0.1232(8) 0.9041(3) 0.041(3) Uani 1 1 d . . .
H14 H 0.3226 0.0737 0.9172 0.050 Uiso 1 1 calc R U .
C15 C 0.3583(7) 0.1110(8) 0.8754(3) 0.046(3) Uani 1 1 d . . .
H15 H 0.3595 0.0513 0.8654 0.056 Uiso 1 1 calc R U .
C16 C 0.3774(8) 0.2004(8) 0.8633(3) 0.040(3) Uani 1 1 d . . .
C17 C 0.4159(7) 0.3587(8) 0.8870(2) 0.050(3) Uani 1 1 d . . .
H17 H 0.4830 0.3469 0.8870 0.075 Uiso 1 1 calc R U .
H17A H 0.4044 0.3923 0.9052 0.075 Uiso 1 1 calc R U .
H17B H 0.3937 0.3980 0.8698 0.075 Uiso 1 1 calc R U .
C18 C 0.4059(8) 0.2234(8) 0.8354(2) 0.037(3) Uani 1 1 d . . .
C19 C 0.4754(7) 0.1583(8) 0.8240(2) 0.033(3) Uiso 1 1 d . . .
C20 C 0.5624(8) 0.1443(9) 0.8393(3) 0.047(3) Uiso 1 1 d . . .
C21 C 0.6262(9) 0.0812(9) 0.8293(3) 0.051(4) Uiso 1 1 d . . .
C22 C 0.6036(8) 0.0301(8) 0.8036(2) 0.037(3) Uiso 1 1 d . . .
C23 C 0.5189(7) 0.0414(8) 0.7879(2) 0.033(3) Uiso 1 1 d . . .
C24 C 0.4551(9) 0.1064(8) 0.7976(3) 0.045(3) Uiso 1 1 d . . .
C25 C 0.3752(8) 0.2968(8) 0.8176(3) 0.037(3) Uani 1 1 d . . .
C26 C 0.4125(9) 0.3316(9) 0.7911(3) 0.052(4) Uani 1 1 d . . .
H26 H 0.4652 0.3064 0.7827 0.062 Uiso 1 1 calc R U .
C27 C 0.3600(8) 0.4047(9) 0.7805(2) 0.048(3) Uani 1 1 d . . .
H27 H 0.3702 0.4423 0.7636 0.058 Uiso 1 1 calc R U .
C28 C 0.2848(8) 0.4174(8) 0.7989(3) 0.037(3) Uani 1 1 d . . .
C29 C 0.2073(8) 0.4803(7) 0.7937(2) 0.037(3) Uani 1 1 d . . .
C30 C 0.2159(8) 0.5536(8) 0.7700(2) 0.043(3) Uiso 1 1 d . . .
C31 C 0.2944(8) 0.6191(9) 0.7707(3) 0.051(4) Uiso 1 1 d . . .
C32 C 0.3053(8) 0.6800(9) 0.7472(3) 0.045(3) Uiso 1 1 d . . .
C33 C 0.2441(8) 0.6782(9) 0.7225(3) 0.048(3) Uiso 1 1 d . . .
C34 C 0.1688(8) 0.6180(8) 0.7200(3) 0.047(3) Uiso 1 1 d . . .
C35 C 0.1592(9) 0.5590(9) 0.7442(3) 0.053(4) Uiso 1 1 d . . .
C36 C 0.1256(7) 0.4715(9) 0.8070(3) 0.039(3) Uani 1 1 d . . .
C37 C 0.0446(8) 0.5267(8) 0.8039(2) 0.042(3) Uani 1 1 d . . .
H37 H 0.0343 0.5818 0.7918 0.051 Uiso 1 1 calc R U .
C38 C -0.0171(8) 0.4885(8) 0.8212(3) 0.042(3) Uani 1 1 d . . .
H38 H -0.0775 0.5129 0.8237 0.051 Uiso 1 1 calc R U .
C39 C 0.0249(9) 0.4049(8) 0.8351(2) 0.036(3) Uani 1 1 d . . .
C40 C -0.0172(8) 0.3395(8) 0.8521(3) 0.047(3) Uani 1 1 d . . .
C41 C 0.0303(7) 0.2423(9) 0.8584(3) 0.045(3) Uiso 1 1 d . . .
C42 C 0.0617(7) 0.1873(9) 0.8347(3) 0.043(3) Uiso 1 1 d . . .
C43 C 0.1091(8) 0.0997(9) 0.8414(3) 0.050(4) Uiso 1 1 d . . .
C44 C 0.1187(8) 0.0681(9) 0.8690(3) 0.049(3) Uiso 1 1 d . . .
C45 C 0.0918(8) 0.1176(9) 0.8927(3) 0.047(3) Uiso 1 1 d . . .
C46 C 0.0433(7) 0.2054(8) 0.8863(3) 0.040(3) Uiso 1 1 d . . .
C47 C -0.1016(8) 0.3563(9) 0.8655(2) 0.039(3) Uani 1 1 d . . .
C48 C -0.1770(8) 0.2975(8) 0.8677(2) 0.046(3) Uani 1 1 d . . .
H48 H -0.1854 0.2352 0.8595 0.055 Uiso 1 1 calc R U .
C49 C -0.2383(8) 0.3451(9) 0.8840(3) 0.051(3) Uani 1 1 d . . .
H49 H -0.2971 0.3208 0.8883 0.061 Uiso 1 1 calc R U .
C50 C -0.2020(8) 0.4336(8) 0.8932(2) 0.034(3) Uani 1 1 d . . .
C51 C -0.0403(7) 0.4997(8) 0.8957(3) 0.053(4) Uani 1 1 d . . .
H51 H -0.0071 0.5289 0.8802 0.079 Uiso 1 1 calc R U .
H51A H 0.0032 0.4602 0.9086 0.079 Uiso 1 1 calc R U .
H51B H -0.0662 0.5500 0.9075 0.079 Uiso 1 1 calc R U .
C52 C -0.2364(8) 0.5000(9) 0.9130(2) 0.047(3) Uani 1 1 d . . .
C53 C -0.2981(7) 0.4582(8) 0.9347(2) 0.035(3) Uiso 1 1 d . . .
C54 C -0.2681(9) 0.3937(9) 0.9554(3) 0.054(4) Uiso 1 1 d . . .
C55 C -0.3254(9) 0.3588(10) 0.9767(3) 0.066(4) Uiso 1 1 d . . .
C56 C -0.4124(10) 0.3964(10) 0.9758(3) 0.067(4) Uiso 1 1 d . . .
C57 C -0.4490(10) 0.4552(10) 0.9554(3) 0.066(4) Uiso 1 1 d . . .
C58 C -0.3920(9) 0.4883(9) 0.9346(3) 0.052(4) Uiso 1 1 d . . .
C59 C -0.2244(8) 0.5993(9) 0.9158(3) 0.044(3) Uani 1 1 d . . .
C60 C -0.2448(7) 0.6551(8) 0.9412(3) 0.044(3) Uani 1 1 d . . .
H60 H -0.2664 0.6314 0.9589 0.053 Uiso 1 1 calc R U .
C61 C -0.2274(8) 0.7463(8) 0.9350(3) 0.048(3) Uani 1 1 d . . .
H61 H -0.2362 0.7982 0.9480 0.058 Uiso 1 1 calc R U .
C62 C -0.1948(8) 0.7564(9) 0.9075(3) 0.048(3) Uani 1 1 d . . .
C63 C -0.1967(8) 0.6447(8) 0.8640(3) 0.056(4) Uani 1 1 d . . .
H63 H -0.2390 0.5908 0.8589 0.085 Uiso 1 1 calc R U .
H63A H -0.1345 0.6295 0.8584 0.085 Uiso 1 1 calc R U .
H63B H -0.2208 0.7021 0.8534 0.085 Uiso 1 1 calc R U .
C64 C -0.1682(8) 0.8364(9) 0.8931(3) 0.043(3) Uani 1 1 d . . .
C65 C -0.2050(8) 0.9300(9) 0.9041(2) 0.045(3) Uiso 1 1 d . . .
C66 C -0.1493(10) 1.0010(10) 0.9169(3) 0.058(4) Uiso 1 1 d . . .
C67 C -0.1855(10) 1.0872(10) 0.9267(3) 0.063(4) Uiso 1 1 d . . .
C68 C -0.2787(9) 1.0995(9) 0.9231(2) 0.049(3) Uiso 1 1 d . . .
C69 C -0.3384(10) 1.0351(9) 0.9102(3) 0.054(4) Uiso 1 1 d . . .
C70 C -0.3031(9) 0.9497(10) 0.9009(3) 0.060(4) Uiso 1 1 d . . .
C71 C -0.1052(9) 0.8441(9) 0.8713(3) 0.043(3) Uani 1 1 d . . .
C72 C -0.1035(8) 0.9150(9) 0.8494(3) 0.051(4) Uani 1 1 d . . .
H72 H -0.1449 0.9679 0.8464 0.061 Uiso 1 1 calc R U .
C73 C -0.0280(9) 0.8923(9) 0.8327(2) 0.054(4) Uani 1 1 d . . .
H73 H -0.0102 0.9259 0.8160 0.065 Uiso 1 1 calc R U .
C74 C 0.0154(10) 0.8096(8) 0.8461(3) 0.045(3) Uani 1 1 d . . .
C75 C 0.1015(9) 0.7668(8) 0.8403(3) 0.047(3) Uani 1 1 d . . .
C76 C 0.1453(8) 0.8061(8) 0.8143(3) 0.048(3) Uiso 1 1 d . . .
C77 C 0.1038(9) 0.8038(8) 0.7863(3) 0.048(4) Uiso 1 1 d . . .
C78 C 0.1398(9) 0.8428(9) 0.7616(3) 0.056(4) Uiso 1 1 d . . .
C79 C 0.2257(9) 0.8816(9) 0.7671(3) 0.065(4) Uiso 1 1 d . . .
C80 C 0.2730(10) 0.8819(10) 0.7942(3) 0.073(4) Uiso 1 1 d . . .
C81 C 0.2349(9) 0.8478(9) 0.8185(3) 0.052(4) Uiso 1 1 d . . .
C82 C 0.1474(9) 0.6983(8) 0.8592(3) 0.046(3) Uani 1 1 d . . .
C83 C 0.2313(8) 0.6470(8) 0.8546(3) 0.044(3) Uani 1 1 d . . .
H83 H 0.2658 0.6503 0.8379 0.052 Uiso 1 1 calc R U .
C84 C 0.2511(8) 0.5921(8) 0.8796(3) 0.039(3) Uani 1 1 d . . .
H84 H 0.3037 0.5512 0.8836 0.046 Uiso 1 1 calc R U .
C85 C 0.1792(10) 0.6073(8) 0.8981(3) 0.048(3) Uani 1 1 d . . .
C86 C 0.1716(8) 0.5769(8) 0.9276(3) 0.039(3) Uani 1 1 d . . .
C87 C 0.1219(8) 0.6428(9) 0.9471(3) 0.052(4) Uiso 1 1 d . . .
C88 C 0.0512(9) 0.6112(10) 0.9636(3) 0.057(4) Uiso 1 1 d . . .
C89 C 0.0947(10) 0.8036(11) 0.9654(3) 0.075(4) Uiso 1 1 d . . .
C90 C 0.0020(9) 0.6749(10) 0.9805(3) 0.062(4) Uiso 1 1 d . . .
C91 C 0.0237(10) 0.7718(11) 0.9811(3) 0.071(4) Uiso 1 1 d . . .
C92 C 0.1449(10) 0.7388(11) 0.9490(3) 0.067(4) Uiso 1 1 d . . .
F1 F 0.1976(5) 0.1750(5) 0.97535(13) 0.065(2) Uani 1 1 d . . .
F2 F 0.2521(5) 0.0594(5) 1.02175(14) 0.077(2) Uani 1 1 d . . .
F3 F 0.4378(5) 0.0347(5) 1.03837(14) 0.080(2) Uani 1 1 d . . .
F4 F 0.5659(5) 0.1115(5) 1.00567(13) 0.070(2) Uani 1 1 d . . .
F5 F 0.5122(4) 0.2132(4) 0.95682(13) 0.0540(19) Uani 1 1 d . . .
F6 F 0.5881(4) 0.1958(4) 0.86398(13) 0.0526(18) Uani 1 1 d . . .
F7 F 0.7109(4) 0.0737(4) 0.84410(13) 0.0570(19) Uani 1 1 d . . .
F8 F 0.6669(4) -0.0299(4) 0.79396(14) 0.0595(19) Uani 1 1 d . . .
F9 F 0.4973(4) -0.0056(5) 0.76288(13) 0.0592(19) Uani 1 1 d . . .
F10 F 0.3715(4) 0.1147(4) 0.78234(13) 0.0571(19) Uani 1 1 d . . .
F11 F 0.3528(4) 0.6206(4) 0.79559(13) 0.0525(18) Uani 1 1 d . . .
F12 F 0.3815(5) 0.7363(5) 0.75048(14) 0.068(2) Uani 1 1 d . . .
F13 F 0.2597(5) 0.7356(4) 0.70004(14) 0.074(2) Uani 1 1 d . . .
F14 F 0.1135(5) 0.6140(5) 0.69502(14) 0.074(2) Uani 1 1 d . . .
F15 F 0.0837(4) 0.4964(5) 0.73976(13) 0.061(2) Uani 1 1 d . . .
F16 F 0.0496(4) 0.2171(4) 0.80730(15) 0.062(2) Uani 1 1 d . . .
F17 F 0.1365(5) 0.0506(5) 0.81899(15) 0.075(2) Uani 1 1 d . . .
F18 F 0.1633(4) -0.0171(4) 0.87536(16) 0.075(2) Uani 1 1 d . . .
F19 F 0.1059(4) 0.0877(4) 0.92032(15) 0.063(2) Uani 1 1 d . . .
F20 F 0.0192(4) 0.2548(4) 0.90970(13) 0.0548(19) Uani 1 1 d . . .
F21 F -0.1796(5) 0.3611(4) 0.95721(13) 0.066(2) Uani 1 1 d . . .
F22 F -0.2867(7) 0.2954(5) 0.99665(16) 0.114(3) Uani 1 1 d . . .
F23 F -0.4667(6) 0.3619(6) 0.99733(16) 0.123(4) Uani 1 1 d . . .
F24 F -0.5353(5) 0.4886(6) 0.95505(17) 0.107(3) Uani 1 1 d . . .
F25 F -0.4291(4) 0.5487(5) 0.91420(16) 0.075(2) Uani 1 1 d . . .
F26 F -0.0568(5) 0.9865(5) 0.92134(15) 0.077(2) Uani 1 1 d . . .
F27 F -0.1262(5) 1.1527(5) 0.93959(17) 0.093(3) Uani 1 1 d . . .
F28 F -0.3133(5) 1.1841(5) 0.93243(15) 0.080(2) Uani 1 1 d . . .
F29 F -0.4298(5) 1.0485(5) 0.90642(14) 0.071(2) Uani 1 1 d . . .
F30 F -0.3616(4) 0.8851(5) 0.88787(14) 0.063(2) Uani 1 1 d . . .
F31 F 0.0171(5) 0.7635(4) 0.77978(13) 0.063(2) Uani 1 1 d . . .
F32 F 0.0974(6) 0.8409(5) 0.73527(16) 0.091(3) Uani 1 1 d . . .
F33 F 0.2686(6) 0.9210(5) 0.74405(18) 0.116(3) Uani 1 1 d . . .
F34 F 0.3610(5) 0.9211(5) 0.80011(18) 0.097(3) Uani 1 1 d . . .
F35 F 0.2802(4) 0.8539(4) 0.84507(15) 0.066(2) Uani 1 1 d . . .
F36 F 0.0238(4) 0.5199(5) 0.96379(13) 0.062(2) Uani 1 1 d . . .
F37 F -0.0707(5) 0.6408(5) 0.99451(15) 0.081(2) Uani 1 1 d . . .
F38 F -0.0254(6) 0.8329(6) 0.99593(18) 0.111(3) Uani 1 1 d . . .
F39 F 0.1190(6) 0.8968(5) 0.96623(17) 0.101(3) Uani 1 1 d . . .
F40 F 0.2146(5) 0.7741(4) 0.93514(15) 0.071(2) Uani 1 1 d . . .
N1 N 0.2444(7) 0.4174(7) 0.9251(2) 0.044(3) Uani 1 1 d . . .
N2 N 0.3657(7) 0.2671(7) 0.8854(2) 0.045(3) Uani 1 1 d . . .
N3 N 0.2957(6) 0.3545(7) 0.82143(19) 0.044(3) Uani 1 1 d . . .
H3A H 0.2600 0.3498 0.8360 0.053 Uiso 1 1 calc R U .
N4 N 0.1161(7) 0.3981(6) 0.82703(19) 0.041(3) Uani 1 1 d . . .
N5 N -0.1152(7) 0.4404(6) 0.8822(2) 0.041(3) Uani 1 1 d . . .
N6 N -0.1906(6) 0.6619(7) 0.8959(2) 0.042(3) Uani 1 1 d . . .
N7 N -0.0345(7) 0.7846(6) 0.8691(2) 0.049(3) Uani 1 1 d . . .
H7 H -0.0212 0.7354 0.8809 0.059 Uiso 1 1 calc R U .
N8 N 0.1151(6) 0.6725(7) 0.8852(2) 0.046(3) Uani 1 1 d . . .
C101 C 0.7932(14) 0.7613(15) 0.7714(4) 0.187(9) Uiso 1 1 d . . .
H10A H 0.7929 0.8303 0.7675 0.280 Uiso 1 1 calc R U .
H10B H 0.8474 0.7451 0.7855 0.280 Uiso 1 1 calc R U .
H10C H 0.7967 0.7263 0.7529 0.280 Uiso 1 1 calc R U .
C102 C 0.6976(13) 0.7318(14) 0.7855(4) 0.156(8) Uiso 1 1 d . . .
H10D H 0.6929 0.7663 0.8044 0.187 Uiso 1 1 calc R U .
H10E H 0.6420 0.7474 0.7716 0.187 Uiso 1 1 calc R U .
C103 C 0.7043(9) 0.6224(10) 0.7910(3) 0.091(5) Uiso 1 1 d . . .
H10F H 0.7618 0.6053 0.8038 0.109 Uiso 1 1 calc R U .
H10G H 0.7025 0.5864 0.7721 0.109 Uiso 1 1 calc R U .
C104 C 0.6142(11) 0.6044(12) 0.8069(4) 0.129(6) Uiso 1 1 d . . .
H10H H 0.5567 0.6189 0.7937 0.155 Uiso 1 1 calc R U .
H10I H 0.6147 0.6429 0.8253 0.155 Uiso 1 1 calc R U .
C105 C 0.6240(12) 0.4808(13) 0.8148(4) 0.142(7) Uiso 1 1 d . . .
H10J H 0.6012 0.4409 0.7975 0.170 Uiso 1 1 calc R U .
H10K H 0.6889 0.4623 0.8220 0.170 Uiso 1 1 calc R U .
C106 C 0.5590(15) 0.4764(17) 0.8393(5) 0.234(11) Uiso 1 1 d . . .
H10L H 0.5561 0.4105 0.8466 0.351 Uiso 1 1 calc R U .
H10M H 0.5830 0.5184 0.8557 0.351 Uiso 1 1 calc R U .
H10N H 0.4963 0.4974 0.8315 0.351 Uiso 1 1 calc R U .
Cl1 Cl 0.4738(10) 0.7200(11) 0.8762(4) 0.095(6) Uani 0.255(6) 1 d . . P
Cl2 Cl 0.4378(12) 0.7111(13) 0.9363(3) 0.119(8) Uani 0.255(6) 1 d . . P
Cl3 Cl 0.4249(11) 0.8826(13) 0.9086(4) 0.111(7) Uani 0.255(6) 1 d . . P
C201 C 0.420(3) 0.774(3) 0.9034(9) 0.050(14) Uiso 0.255(6) 1 d . . P
H201 H 0.3519 0.7632 0.8970 0.060 Uiso 0.255(6) 1 calc R U P

loop_
_atom_site_aniso_label
_atom_site_aniso_U_11
_atom_site_aniso_U_22
_atom_site_aniso_U_33
_atom_site_aniso_U_23
_atom_site_aniso_U_13
_atom_site_aniso_U_12
C1 0.032(8) 0.048(10) 0.040(9) -0.007(8) 0.013(7) -0.001(7)
C2 0.042(8) 0.039(9) 0.053(10) -0.001(7) 0.023(7) 0.011(7)
C3 0.077(10) 0.033(9) 0.043(9) -0.014(7) 0.031(7) -0.002(8)
C4 0.044(8) 0.024(8) 0.052(10) 0.002(8) 0.015(7) -0.016(7)
C5 0.061(9) 0.037(8) 0.051(9) -0.013(7) 0.018(7) 0.017(7)
C6 0.045(8) 0.026(8) 0.048(9) 0.006(7) 0.013(7) -0.006(6)
C13 0.055(9) 0.031(9) 0.051(10) -0.004(8) 0.013(7) 0.014(7)
C14 0.062(9) 0.025(8) 0.038(9) 0.005(7) 0.011(7) -0.025(7)
C15 0.059(9) 0.028(8) 0.058(10) -0.004(7) 0.033(7) -0.004(7)
C16 0.060(9) 0.018(8) 0.043(9) 0.010(7) 0.015(7) 0.005(6)
C17 0.057(9) 0.027(8) 0.073(9) -0.004(7) 0.042(7) 0.005(7)
C18 0.058(9) 0.025(8) 0.030(8) 0.018(6) 0.014(7) -0.003(7)
C25 0.048(9) 0.022(8) 0.041(9) -0.004(7) 0.010(7) 0.002(7)
C26 0.066(10) 0.040(9) 0.053(10) 0.015(7) 0.025(8) 0.010(8)
C27 0.067(10) 0.048(10) 0.036(8) 0.004(7) 0.032(7) -0.002(8)
C28 0.047(9) 0.032(8) 0.035(8) 0.004(7) 0.025(7) -0.017(7)
C29 0.055(9) 0.016(7) 0.043(8) 0.005(6) 0.026(7) 0.008(7)
C36 0.012(7) 0.046(9) 0.063(9) -0.004(7) 0.016(7) 0.005(7)
C37 0.044(9) 0.037(8) 0.048(9) 0.003(7) 0.017(7) 0.001(7)
C38 0.036(8) 0.031(8) 0.061(9) -0.027(7) 0.012(7) 0.002(7)
C39 0.047(9) 0.017(8) 0.043(8) -0.006(6) 0.009(7) 0.001(7)
C40 0.045(9) 0.034(9) 0.064(9) -0.011(7) 0.017(7) -0.004(7)
C47 0.036(8) 0.042(9) 0.045(8) -0.008(7) 0.031(7) -0.008(7)
C48 0.047(9) 0.033(8) 0.064(9) -0.009(7) 0.032(7) -0.012(7)
C49 0.054(9) 0.034(9) 0.070(10) 0.003(8) 0.028(8) -0.001(7)
C50 0.029(8) 0.027(8) 0.048(9) -0.003(7) 0.021(7) -0.003(6)
C51 0.052(9) 0.020(7) 0.092(10) 0.002(7) 0.036(7) -0.010(7)
C52 0.068(9) 0.035(9) 0.043(9) 0.005(7) 0.034(7) -0.005(8)
C59 0.048(9) 0.044(9) 0.046(9) 0.011(8) 0.027(7) 0.006(7)
C60 0.052(8) 0.027(8) 0.060(9) 0.007(7) 0.037(7) -0.011(7)
C61 0.068(9) 0.020(8) 0.063(10) -0.014(7) 0.038(8) -0.005(7)
C62 0.067(9) 0.026(9) 0.057(10) -0.006(8) 0.037(8) 0.010(7)
C63 0.063(9) 0.032(8) 0.078(11) 0.012(8) 0.023(8) 0.004(7)
C64 0.047(8) 0.036(9) 0.052(9) 0.009(7) 0.034(7) 0.010(7)
C71 0.067(10) 0.019(8) 0.050(9) -0.003(7) 0.032(8) 0.001(7)
C72 0.044(9) 0.036(9) 0.076(10) -0.002(8) 0.020(8) 0.009(7)
C73 0.094(11) 0.032(9) 0.041(9) -0.004(7) 0.031(8) 0.000(8)
C74 0.088(11) 0.015(8) 0.035(9) 0.003(7) 0.017(8) -0.007(8)
C75 0.069(10) 0.015(7) 0.064(10) -0.007(7) 0.043(8) -0.004(7)
C82 0.066(10) 0.015(8) 0.064(10) 0.011(7) 0.035(8) -0.008(7)
C83 0.048(9) 0.037(8) 0.049(9) -0.006(7) 0.021(7) -0.005(7)
C84 0.045(8) 0.026(8) 0.049(9) -0.008(7) 0.026(7) 0.005(6)
C85 0.081(11) 0.013(7) 0.050(10) -0.003(7) 0.017(9) -0.005(7)
C86 0.053(9) 0.026(8) 0.039(9) -0.003(7) 0.010(7) 0.009(7)
F1 0.074(5) 0.059(5) 0.067(5) 0.005(4) 0.032(4) 0.004(4)
F2 0.115(6) 0.048(5) 0.077(5) 0.005(4) 0.056(5) -0.010(4)
F3 0.121(6) 0.057(5) 0.066(5) 0.024(4) 0.030(5) 0.015(5)
F4 0.086(6) 0.062(5) 0.065(5) 0.001(4) 0.015(4) 0.009(4)
F5 0.063(5) 0.035(4) 0.069(5) 0.003(4) 0.032(4) -0.003(3)
F6 0.059(5) 0.038(4) 0.062(5) -0.007(4) 0.009(4) 0.000(3)
F7 0.068(5) 0.042(5) 0.064(5) 0.005(4) 0.024(4) 0.008(4)
F8 0.057(5) 0.036(5) 0.088(5) 0.002(4) 0.024(4) 0.014(4)
F9 0.068(5) 0.057(5) 0.055(5) -0.026(4) 0.015(4) -0.003(4)
F10 0.061(5) 0.050(5) 0.062(5) -0.019(4) 0.018(4) 0.002(4)
F11 0.066(5) 0.038(4) 0.057(5) 0.000(3) 0.022(4) -0.009(4)
F12 0.079(5) 0.044(5) 0.086(5) -0.005(4) 0.032(4) -0.007(4)
F13 0.128(6) 0.034(5) 0.069(5) 0.016(4) 0.052(4) 0.014(4)
F14 0.107(6) 0.073(6) 0.043(5) 0.003(4) 0.009(4) 0.034(5)
F15 0.069(5) 0.060(5) 0.056(5) 0.000(4) 0.008(4) 0.008(4)
F16 0.073(5) 0.043(5) 0.073(5) -0.009(4) 0.026(4) 0.001(4)
F17 0.084(5) 0.047(5) 0.102(6) -0.025(4) 0.045(4) -0.009(4)
F18 0.067(5) 0.021(4) 0.140(7) 0.003(4) 0.025(4) 0.008(4)
F19 0.059(5) 0.049(5) 0.082(5) 0.005(4) 0.011(4) -0.020(4)
F20 0.089(5) 0.030(4) 0.048(4) -0.011(3) 0.021(4) -0.005(4)
F21 0.100(6) 0.026(4) 0.069(5) 0.000(4) -0.002(4) 0.004(4)
F22 0.211(10) 0.065(6) 0.066(6) 0.011(5) 0.013(6) -0.054(6)
F23 0.185(9) 0.110(8) 0.089(6) -0.051(6) 0.089(6) -0.091(7)
F24 0.081(6) 0.122(7) 0.130(7) -0.066(6) 0.066(5) -0.039(5)
F25 0.056(5) 0.069(6) 0.102(6) -0.009(5) 0.018(4) 0.002(4)
F26 0.073(6) 0.048(5) 0.114(6) -0.014(4) 0.024(5) -0.007(4)
F27 0.086(6) 0.048(5) 0.151(7) -0.024(5) 0.047(5) -0.017(5)
F28 0.114(6) 0.049(5) 0.089(6) -0.003(4) 0.060(5) 0.009(4)
F29 0.078(6) 0.056(5) 0.081(5) 0.021(4) 0.027(4) 0.015(4)
F30 0.060(5) 0.047(5) 0.083(5) -0.013(4) 0.014(4) -0.001(4)
F31 0.090(6) 0.043(5) 0.056(4) -0.003(4) 0.011(4) 0.016(4)
F32 0.152(7) 0.060(6) 0.066(5) 0.011(4) 0.038(5) 0.045(5)
F33 0.178(9) 0.051(6) 0.141(7) 0.018(5) 0.119(7) 0.010(5)
F34 0.090(6) 0.064(6) 0.145(7) 0.006(5) 0.058(5) -0.011(5)
F35 0.076(5) 0.038(5) 0.090(6) -0.001(4) 0.031(4) -0.010(4)
F36 0.080(5) 0.041(5) 0.073(5) 0.005(4) 0.037(4) -0.009(4)
F37 0.076(5) 0.074(6) 0.101(6) 0.010(5) 0.047(4) 0.023(4)
F38 0.147(8) 0.070(6) 0.130(7) -0.023(5) 0.084(6) 0.025(5)
F39 0.142(7) 0.035(5) 0.137(7) -0.018(5) 0.066(6) 0.007(5)
F40 0.086(5) 0.034(5) 0.100(6) -0.014(4) 0.039(5) -0.006(4)
N1 0.070(8) 0.023(6) 0.043(7) -0.010(6) 0.017(6) -0.001(6)
N2 0.079(8) 0.024(7) 0.037(7) 0.002(6) 0.023(6) 0.002(6)
N3 0.063(8) 0.036(7) 0.038(7) 0.000(6) 0.028(6) 0.001(6)
N4 0.065(8) 0.020(6) 0.045(7) 0.005(5) 0.036(6) -0.013(5)
N5 0.052(7) 0.016(6) 0.059(7) 0.001(5) 0.025(6) -0.001(5)
N6 0.061(7) 0.038(7) 0.033(7) 0.002(6) 0.034(5) 0.000(6)
N7 0.082(8) 0.025(7) 0.045(7) 0.018(5) 0.025(6) 0.015(6)
N8 0.066(8) 0.022(6) 0.052(7) 0.003(6) 0.020(6) -0.001(6)
Cl1 0.085(12) 0.068(12) 0.137(15) -0.001(10) 0.040(10) -0.006(9)
Cl2 0.124(15) 0.141(18) 0.095(13) -0.008(12) 0.024(11) 0.034(12)
Cl3 0.100(14) 0.096(15) 0.135(16) -0.005(12) 0.006(11) -0.003(11)

loop_
_atom_type_symbol
_atom_type_description
_atom_type_scat_dispersion_real
_atom_type_scat_dispersion_imag
_atom_type_scat_source
C C 0.0041 0.0020 'International Tables Vol C Tables 4.2.6.8 and 6.1.1.4'
H H 0.0000 0.0000 'International Tables Vol C Tables 4.2.6.8 and 6.1.1.4'
F F 0.0215 0.0127 'International Tables Vol C Tables 4.2.6.8 and 6.1.1.4'
N N 0.0078 0.0041 'International Tables Vol C Tables 4.2.6.8 and 6.1.1.4'
Cl Cl 0.1721 0.1931 'International Tables Vol C Tables 4.2.6.8 and 6.1.1.4'

loop_
_geom_angle_atom_site_label_1
_geom_angle_atom_site_label_2
_geom_angle_atom_site_label_3
_geom_angle
C86 C1 N1 124.2(11)
C86 C1 C2 130.6(12)
N1 C1 C2 105.2(11)
C3 C2 C1 110.1(11)
C3 C2 H2 125.0
C1 C2 H2 125.0
C2 C3 C4 108.9(12)
C2 C3 H3 125.6
C4 C3 H3 125.6
C6 C4 N1 125.9(11)
C6 C4 C3 127.8(12)
N1 C4 C3 106.3(11)
N1 C5 H5 109.5
N1 C5 H5A 109.5
H5 C5 H5A 109.5
N1 C5 H5B 109.5
H5 C5 H5B 109.5
H5A C5 H5B 109.5
C4 C6 C13 131.4(11)
C4 C6 C7 113.7(11)
C13 C6 C7 114.7(11)
C12 C7 C8 117.2(12)
C12 C7 C6 121.6(11)
C8 C7 C6 121.1(11)
F1 C8 C9 118.7(11)
F1 C8 C7 120.6(11)
C9 C8 C7 120.6(13)
F2 C9 C10 118.2(11)
F2 C9 C8 120.4(11)
C10 C9 C8 121.4(13)
F3 C10 C11 119.3(12)
F3 C10 C9 122.1(12)
C11 C10 C9 118.6(13)
C10 C11 F4 121.3(12)
C10 C11 C12 120.8(13)
F4 C11 C12 117.9(11)
F5 C12 C7 120.7(10)
F5 C12 C11 118.1(10)
C7 C12 C11 121.2(12)
N2 C13 C14 106.8(11)
N2 C13 C6 129.3(11)
C14 C13 C6 123.8(12)
C15 C14 C13 108.0(11)
C15 C14 H14 126.0
C13 C14 H14 126.0
C14 C15 C16 109.4(11)
C14 C15 H15 125.3
C16 C15 H15 125.3
N2 C16 C15 105.6(10)
N2 C16 C18 124.3(11)
C15 C16 C18 130.1(11)
N2 C17 H17 109.5
N2 C17 H17A 109.5
H17 C17 H17A 109.5
N2 C17 H17B 109.5
H17 C17 H17B 109.5
H17A C17 H17B 109.5
C25 C18 C16 127.0(11)
C25 C18 C19 116.6(10)
C16 C18 C19 116.4(10)
C20 C19 C24 116.9(11)
C20 C19 C18 121.4(10)
C24 C19 C18 121.7(10)
F6 C20 C19 119.8(11)
F6 C20 C21 118.5(11)
C19 C20 C21 121.6(12)
F7 C21 C22 120.6(11)
F7 C21 C20 119.3(11)
C22 C21 C20 120.1(12)
F8 C22 C23 120.4(10)
F8 C22 C21 119.3(10)
C23 C22 C21 120.3(12)
F9 C23 C22 120.7(10)
F9 C23 C24 119.4(10)
C22 C23 C24 119.9(11)
F10 C24 C23 118.9(10)
F10 C24 C19 119.7(10)
C23 C24 C19 121.2(12)
C18 C25 N3 125.1(11)
C18 C25 C26 128.5(12)
N3 C25 C26 106.4(10)
C27 C26 C25 108.2(11)
C27 C26 H26 125.9
C25 C26 H26 125.9
C26 C27 C28 108.4(11)
C26 C27 H27 125.8
C28 C27 H27 125.8
N3 C28 C29 124.0(10)
N3 C28 C27 108.9(11)
C29 C28 C27 127.0(12)
C36 C29 C28 124.2(10)
C36 C29 C30 120.8(11)
C28 C29 C30 114.8(10)
C35 C30 C31 112.4(12)
C35 C30 C29 124.7(11)
C31 C30 C29 122.4(11)
F11 C31 C32 122.0(11)
F11 C31 C30 116.7(11)
C32 C31 C30 121.3(12)
F12 C32 C33 123.8(12)
F12 C32 C31 115.5(11)
C33 C32 C31 120.8(13)
F13 C33 C32 118.4(11)
F13 C33 C34 120.2(12)
C32 C33 C34 121.4(13)
F14 C34 C33 119.9(12)
F14 C34 C35 123.7(12)
C33 C34 C35 116.3(13)
C30 C35 C34 127.8(13)
C30 C35 F15 118.8(11)
C34 C35 F15 113.3(11)
C29 C36 N4 119.9(11)
C29 C36 C37 130.5(12)
N4 C36 C37 109.6(9)
C38 C37 C36 108.5(11)
C38 C37 H37 125.7
C36 C37 H37 125.7
C37 C38 C39 107.7(11)
C37 C38 H38 126.1
C39 C38 H38 126.1
C40 C39 N4 125.5(11)
C40 C39 C38 126.8(12)
N4 C39 C38 107.7(10)
C39 C40 C47 124.7(11)
C39 C40 C41 118.6(10)
C47 C40 C41 116.6(11)
C46 C41 C42 118.2(12)
C46 C41 C40 121.6(11)
C42 C41 C40 120.2(11)
F16 C42 C43 119.6(11)
F16 C42 C41 121.6(11)
C43 C42 C41 118.8(12)
F17 C43 C44 123.1(12)
F17 C43 C42 117.2(11)
C44 C43 C42 119.5(13)
C43 C44 F18 119.5(12)
C43 C44 C45 124.5(13)
F18 C44 C45 115.9(11)
F19 C45 C44 124.1(12)
F19 C45 C46 119.5(11)
C44 C45 C46 116.4(12)
F20 C46 C41 121.3(11)
F20 C46 C45 116.1(11)
C41 C46 C45 122.3(12)
C48 C47 N5 107.5(9)
C48 C47 C40 130.1(12)
N5 C47 C40 122.0(11)
C47 C48 C49 107.8(11)
C47 C48 H48 126.1
C49 C48 H48 126.1
C48 C49 C50 110.3(11)
C48 C49 H49 124.8
C50 C49 H49 124.8
C49 C50 N5 106.1(10)
C49 C50 C52 128.8(11)
N5 C50 C52 124.5(11)
N5 C51 H51 109.5
N5 C51 H51A 109.5
H51 C51 H51A 109.5
N5 C51 H51B 109.5
H51 C51 H51B 109.5
H51A C51 H51B 109.5
C59 C52 C50 131.1(11)
C59 C52 C53 113.5(10)
C50 C52 C53 115.4(10)
C54 C53 C58 115.9(12)
C54 C53 C52 123.3(11)
C58 C53 C52 120.8(10)
C53 C54 F21 120.2(11)
C53 C54 C55 122.7(13)
F21 C54 C55 117.0(12)
F22 C55 C56 126.3(14)
F22 C55 C54 117.1(13)
C56 C55 C54 116.5(14)
C57 C56 C55 124.7(16)
C57 C56 F23 119.8(14)
C55 C56 F23 115.3(13)
C56 C57 F24 122.6(14)
C56 C57 C58 117.7(15)
F24 C57 C58 119.6(13)
F25 C58 C57 117.6(12)
F25 C58 C53 120.3(11)
C57 C58 C53 122.1(13)
N6 C59 C52 127.9(11)
N6 C59 C60 107.1(10)
C52 C59 C60 125.0(11)
C61 C60 C59 106.9(11)
C61 C60 H60 126.5
C59 C60 H60 126.5
C60 C61 C62 112.0(11)
C60 C61 H61 124.0
C62 C61 H61 124.0
C64 C62 C61 130.4(12)
C64 C62 N6 124.0(11)
C61 C62 N6 105.6(11)
N6 C63 H63 109.5
N6 C63 H63A 109.5
H63 C63 H63A 109.5
N6 C63 H63B 109.5
H63 C63 H63B 109.5
H63A C63 H63B 109.5
C62 C64 C71 128.8(11)
C62 C64 C65 115.2(10)
C71 C64 C65 115.8(11)
C66 C65 C70 115.5(13)
C66 C65 C64 123.9(12)
C70 C65 C64 120.6(11)
F26 C66 C65 118.9(12)
F26 C66 C67 118.5(12)
C65 C66 C67 122.6(14)
F27 C67 C68 123.1(13)
F27 C67 C66 118.9(12)
C68 C67 C66 118.0(14)
C69 C68 C67 123.7(14)
C69 C68 F28 118.6(12)
C67 C68 F28 117.6(12)
F29 C69 C68 123.2(13)
F29 C69 C70 118.4(12)
C68 C69 C70 118.4(14)
F30 C70 C69 119.2(12)
F30 C70 C65 119.0(12)
C69 C70 C65 121.8(13)
N7 C71 C72 108.6(10)
N7 C71 C64 123.9(12)
C72 C71 C64 127.5(12)
C71 C72 C73 106.9(11)
C71 C72 H72 126.6
C73 C72 H72 126.6
C74 C73 C72 106.2(11)
C74 C73 H73 126.9
C72 C73 H73 126.9
N7 C74 C73 106.9(11)
N7 C74 C75 124.5(11)
C73 C74 C75 128.1(12)
C82 C75 C74 122.7(11)
C82 C75 C76 121.4(12)
C74 C75 C76 115.8(11)
C77 C76 C81 116.7(13)
C77 C76 C75 123.6(12)
C81 C76 C75 119.7(11)
C76 C77 F31 121.2(11)
C76 C77 C78 125.8(13)
F31 C77 C78 113.0(11)
F32 C78 C79 121.3(14)
F32 C78 C77 124.0(13)
C79 C78 C77 114.7(14)
C80 C79 C78 122.5(15)
C80 C79 F33 117.9(14)
C78 C79 F33 119.6(13)
C79 C80 C81 122.1(16)
C79 C80 F34 123.1(14)
C81 C80 F34 114.8(13)
F35 C81 C80 121.0(13)
F35 C81 C76 120.9(12)
C80 C81 C76 118.1(14)
N8 C82 C75 121.9(12)
N8 C82 C83 111.0(11)
C75 C82 C83 127.1(13)
C84 C83 C82 105.4(11)
C84 C83 H83 127.3
C82 C83 H83 127.3
C83 C84 C85 107.8(11)
C83 C84 H84 126.1
C85 C84 H84 126.1
N8 C85 C84 110.1(11)
N8 C85 C86 118.8(12)
C84 C85 C86 130.5(13)
C1 C86 C85 125.3(11)
C1 C86 C87 117.1(11)
C85 C86 C87 117.3(10)
C92 C87 C88 117.3(13)
C92 C87 C86 120.2(12)
C88 C87 C86 122.5(12)
F36 C88 C87 122.6(12)
F36 C88 C90 115.7(12)
C87 C88 C90 121.7(14)
F39 C89 C91 120.1(14)
F39 C89 C92 119.1(14)
C91 C89 C92 120.8(16)
F37 C90 C91 120.8(13)
F37 C90 C88 119.0(12)
C91 C90 C88 120.0(14)
F38 C91 C89 120.9(14)
F38 C91 C90 120.3(14)
C89 C91 C90 118.7(16)
F40 C92 C87 121.2(13)
F40 C92 C89 117.5(13)
C87 C92 C89 121.3(15)
C1 N1 C4 109.2(10)
C1 N1 C5 123.6(10)
C4 N1 C5 120.6(10)
C13 N2 C16 110.1(10)
C13 N2 C17 121.8(10)
C16 N2 C17 121.5(10)
C28 N3 C25 108.1(9)
C28 N3 H3A 126.0
C25 N3 H3A 126.0
C36 N4 C39 106.3(9)
C50 N5 C47 108.2(9)
C50 N5 C51 123.0(10)
C47 N5 C51 124.2(9)
C59 N6 C62 108.4(10)
C59 N6 C63 123.7(10)
C62 N6 C63 121.1(10)
C71 N7 C74 111.4(10)
C71 N7 H7 124.3
C74 N7 H7 124.3
C82 N8 C85 105.6(10)
C102 C101 H10A 109.5
C102 C101 H10B 109.5
H10A C101 H10B 109.5
C102 C101 H10C 109.5
H10A C101 H10C 109.5
H10B C101 H10C 109.5
C103 C102 C101 105.7(15)
C103 C102 H10D 110.6
C101 C102 H10D 110.6
C103 C102 H10E 110.6
C101 C102 H10E 110.6
H10D C102 H10E 108.7
C102 C103 C104 101.0(13)
C102 C103 H10F 111.6
C104 C103 H10F 111.6
C102 C103 H10G 111.6
C104 C103 H10G 111.6
H10F C103 H10G 109.4
C103 C104 C105 101.4(12)
C103 C104 H10H 111.5
C105 C104 H10H 111.5
C103 C104 H10I 111.5
C105 C104 H10I 111.5
H10H C104 H10I 109.3
C106 C105 C104 98.4(16)
C106 C105 H10J 112.1
C104 C105 H10J 112.1
C106 C105 H10K 112.1
C104 C105 H10K 112.1
H10J C105 H10K 109.7
C105 C106 H10L 109.5
C105 C106 H10M 109.5
H10L C106 H10M 109.5
C105 C106 H10N 109.5
H10L C106 H10N 109.5
H10M C106 H10N 109.5
Cl3 C201 Cl1 122(3)
Cl3 C201 Cl2 112(3)
Cl1 C201 Cl2 111(3)
Cl3 C201 H201 103.1
Cl1 C201 H201 103.1
Cl2 C201 H201 103.1

loop_
_geom_bond_atom_site_label_1
_geom_bond_atom_site_label_2
_geom_bond_distance
C1 C86 1.382(14)
C1 N1 1.412(13)
C1 C2 1.439(14)
C2 C3 1.346(13)
C2 H2 0.9500
C3 C4 1.427(14)
C3 H3 0.9500
C4 C6 1.396(14)
C4 N1 1.418(13)
C5 N1 1.443(12)
C5 H5 0.9800
C5 H5A 0.9800
C5 H5B 0.9800
C6 C13 1.426(14)
C6 C7 1.502(14)
C7 C12 1.357(13)
C7 C8 1.406(14)
C8 F1 1.323(12)
C8 C9 1.375(14)
C9 F2 1.366(12)
C9 C10 1.368(13)
C10 F3 1.329(12)
C10 C11 1.352(14)
C11 F4 1.354(12)
C11 C12 1.408(14)
C12 F5 1.349(11)
C13 N2 1.381(13)
C13 C14 1.401(14)
C14 C15 1.372(13)
C14 H14 0.9500
C15 C16 1.404(13)
C15 H15 0.9500
C16 N2 1.392(12)
C16 C18 1.407(13)
C17 N2 1.467(12)
C17 H17 0.9800
C17 H17A 0.9800
C17 H17B 0.9800
C18 C25 1.350(13)
C18 C19 1.484(14)
C19 C20 1.379(13)
C19 C24 1.406(13)
C20 F6 1.350(12)
C20 C21 1.382(14)
C21 F7 1.332(12)
C21 C22 1.379(13)
C22 F8 1.344(11)
C22 C23 1.353(12)
C23 F9 1.321(11)
C23 C24 1.393(13)
C24 F10 1.327(11)
C25 N3 1.423(12)
C25 C26 1.453(14)
C26 C27 1.330(14)
C26 H26 0.9500
C27 C28 1.447(14)
C27 H27 0.9500
C28 N3 1.344(12)
C28 C29 1.419(14)
C29 C36 1.380(13)
C29 C30 1.501(14)
C30 C35 1.355(13)
C30 C31 1.450(14)
C31 F11 1.334(12)
C31 C32 1.387(14)
C32 F12 1.345(12)
C32 C33 1.352(13)
C33 F13 1.333(12)
C33 C34 1.368(14)
C34 F14 1.316(12)
C34 C35 1.392(14)
C35 F15 1.392(12)
C36 N4 1.386(12)
C36 C37 1.393(13)
C37 C38 1.354(13)
C37 H37 0.9500
C38 C39 1.430(14)
C38 H38 0.9500
C39 C40 1.376(14)
C39 N4 1.402(13)
C40 C47 1.432(14)
C40 C41 1.533(15)
C41 C46 1.359(13)
C41 C42 1.434(14)
C42 F16 1.304(11)
C42 C43 1.418(14)
C43 F17 1.319(12)
C43 C44 1.320(13)
C44 F18 1.368(12)
C44 C45 1.371(14)
C45 F19 1.314(12)
C45 C46 1.426(14)
C46 F20 1.342(11)
C47 C48 1.372(13)
C47 N5 1.423(12)
C48 C49 1.379(13)
C48 H48 0.9500
C49 C50 1.389(14)
C49 H49 0.9500
C50 N5 1.394(12)
C50 C52 1.418(14)
C51 N5 1.443(12)
C51 H51 0.9800
C51 H51A 0.9800
C51 H51B 0.9800
C52 C59 1.402(14)
C52 C53 1.508(14)
C53 C54 1.341(14)
C53 C58 1.415(13)
C54 F21 1.345(12)
C54 C55 1.419(15)
C55 F22 1.345(14)
C55 C56 1.354(15)
C56 C57 1.306(15)
C56 F23 1.401(14)
C57 F24 1.325(14)
C57 C58 1.390(15)
C58 F25 1.324(12)
C59 N6 1.381(12)
C59 C60 1.444(14)
C60 C61 1.333(13)
C60 H60 0.9500
C61 C62 1.388(14)
C61 H61 0.9500
C62 C64 1.367(14)
C62 N6 1.423(13)
C63 N6 1.460(12)
C63 H63 0.9800
C63 H63A 0.9800
C63 H63B 0.9800
C64 C71 1.415(14)
C64 C65 1.513(14)
C65 C66 1.366(15)
C65 C70 1.430(14)
C66 F26 1.341(12)
C66 C67 1.401(16)
C67 F27 1.343(13)
C67 C68 1.345(14)
C68 C69 1.334(14)
C68 F28 1.368(12)
C69 F29 1.322(12)
C69 C70 1.379(15)
C70 F30 1.331(13)
C71 N7 1.325(12)
C71 C72 1.402(14)
C72 C73 1.424(14)
C72 H72 0.9500
C73 C74 1.419(14)
C73 H73 0.9500
C74 N7 1.372(13)
C74 C75 1.424(15)
C75 C82 1.400(15)
C75 C76 1.501(14)
C76 C77 1.344(13)
C76 C81 1.409(14)
C77 F31 1.373(12)
C77 C78 1.396(14)
C78 F32 1.282(12)
C78 C79 1.347(15)
C79 C80 1.344(15)
C79 F33 1.381(13)
C80 C81 1.368(15)
C80 F34 1.379(14)
C81 F35 1.310(12)
C82 N8 1.364(12)
C82 C83 1.437(14)
C83 C84 1.370(13)
C83 H83 0.9500
C84 C85 1.416(14)
C84 H84 0.9500
C85 N8 1.381(13)
C85 C86 1.420(14)
C86 C87 1.507(14)
C87 C92 1.382(15)
C87 C88 1.395(14)
C88 F36 1.335(13)
C88 C90 1.413(15)
C89 F39 1.348(15)
C89 C91 1.379(16)
C89 C92 1.417(16)
C90 F37 1.365(13)
C90 C91 1.388(16)
C91 F38 1.333(14)
C92 F40 1.331(14)
N3 H3A 0.8800
N7 H7 0.8800
C101 C102 1.63(2)
C101 H10A 0.9800
C101 H10B 0.9800
C101 H10C 0.9800
C102 C103 1.55(2)
C102 H10D 0.9900
C102 H10E 0.9900
C103 C104 1.570(18)
C103 H10F 0.9900
C103 H10G 0.9900
C104 C105 1.77(2)
C104 H10H 0.9900
C104 H10I 0.9900
C105 C106 1.53(2)
C105 H10J 0.9900
C105 H10K 0.9900
C106 H10L 0.9800
C106 H10M 0.9800
C106 H10N 0.9800
Cl1 C201 1.70(4)
Cl2 C201 1.73(4)
Cl3 C201 1.53(5)
C201 H201 1.0000

loop_
_geom_torsion_atom_site_label_1
_geom_torsion_atom_site_label_2
_geom_torsion_atom_site_label_3
_geom_torsion_atom_site_label_4
_geom_torsion
C86 C1 C2 C3 -175.0(12)
N1 C1 C2 C3 5.2(12)
C1 C2 C3 C4 -6.5(13)
C2 C3 C4 C6 -175.3(11)
C2 C3 C4 N1 5.2(12)
N1 C4 C6 C13 10.5(19)
C3 C4 C6 C13 -168.9(11)
N1 C4 C6 C7 -173.5(10)
C3 C4 C6 C7 7.0(16)
C4 C6 C7 C12 -112.6(12)
C13 C6 C7 C12 64.1(15)
C4 C6 C7 C8 70.9(14)
C13 C6 C7 C8 -112.4(12)
C12 C7 C8 F1 179.4(10)
C6 C7 C8 F1 -4.0(17)
C12 C7 C8 C9 4.1(17)
C6 C7 C8 C9 -179.2(11)
F1 C8 C9 F2 6.1(17)
C7 C8 C9 F2 -178.5(10)
F1 C8 C9 C10 -175.6(10)
C7 C8 C9 C10 -0.2(19)
F2 C9 C10 F3 -2.5(17)
C8 C9 C10 F3 179.1(10)
F2 C9 C10 C11 176.7(10)
C8 C9 C10 C11 -1.6(19)
F3 C10 C11 F4 -0.5(18)
C9 C10 C11 F4 -179.8(10)
F3 C10 C11 C12 178.8(10)
C9 C10 C11 C12 -0.5(18)
C8 C7 C12 F5 177.0(9)
C6 C7 C12 F5 0.4(17)
C8 C7 C12 C11 -6.2(17)
C6 C7 C12 C11 177.2(11)
C10 C11 C12 F5 -178.6(10)
F4 C11 C12 F5 0.7(16)
C10 C11 C12 C7 4.6(18)
F4 C11 C12 C7 -176.1(10)
C4 C6 C13 N2 30(2)
C7 C6 C13 N2 -146.3(11)
C4 C6 C13 C14 -149.1(12)
C7 C6 C13 C14 35.0(16)
N2 C13 C14 C15 0.2(13)
C6 C13 C14 C15 179.1(10)
C13 C14 C15 C16 0.6(13)
C14 C15 C16 N2 -1.1(13)
C14 C15 C16 C18 176.8(11)
N2 C16 C18 C25 -44.1(18)
C15 C16 C18 C25 138.4(13)
N2 C16 C18 C19 137.7(11)
C15 C16 C18 C19 -39.8(17)
C25 C18 C19 C20 121.4(12)
C16 C18 C19 C20 -60.2(14)
C25 C18 C19 C24 -60.1(15)
C16 C18 C19 C24 118.3(12)
C24 C19 C20 F6 176.5(9)
C18 C19 C20 F6 -4.9(16)
C24 C19 C20 C21 -1.0(16)
C18 C19 C20 C21 177.7(10)
F6 C20 C21 F7 -0.6(16)
C19 C20 C21 F7 176.8(10)
F6 C20 C21 C22 -177.6(9)
C19 C20 C21 C22 -0.1(18)
F7 C21 C22 F8 2.1(16)
C20 C21 C22 F8 179.1(10)
F7 C21 C22 C23 -177.0(10)
C20 C21 C22 C23 0.0(17)
F8 C22 C23 F9 -0.7(15)
C21 C22 C23 F9 178.5(10)
F8 C22 C23 C24 -177.8(9)
C21 C22 C23 C24 1.4(16)
F9 C23 C24 F10 4.5(15)
C22 C23 C24 F10 -178.3(10)
F9 C23 C24 C19 -179.7(9)
C22 C23 C24 C19 -2.5(16)
C20 C19 C24 F10 178.0(9)
C18 C19 C24 F10 -0.6(16)
C20 C19 C24 C23 2.3(16)
C18 C19 C24 C23 -176.3(10)
C16 C18 C25 N3 -12.1(19)
C19 C18 C25 N3 166.1(10)
C16 C18 C25 C26 169.7(11)
C19 C18 C25 C26 -12.1(18)
C18 C25 C26 C27 179.5(12)
N3 C25 C26 C27 1.0(13)
C25 C26 C27 C28 -2.4(14)
C26 C27 C28 N3 3.1(14)
C26 C27 C28 C29 -172.7(11)
N3 C28 C29 C36 -14.1(18)
C27 C28 C29 C36 161.2(11)
N3 C28 C29 C30 171.9(10)
C27 C28 C29 C30 -12.9(17)
C36 C29 C30 C35 -58.1(16)
C28 C29 C30 C35 116.2(13)
C36 C29 C30 C31 130.2(12)
C28 C29 C30 C31 -55.5(15)
C35 C30 C31 F11 178.4(10)
C29 C30 C31 F11 -9.0(16)
C35 C30 C31 C32 1.1(16)
C29 C30 C31 C32 173.8(10)
F11 C31 C32 F12 3.6(16)
C30 C31 C32 F12 -179.3(9)
F11 C31 C32 C33 -178.7(10)
C30 C31 C32 C33 -1.7(18)
F12 C32 C33 F13 -0.1(17)
C31 C32 C33 F13 -177.5(10)
F12 C32 C33 C34 178.6(10)
C31 C32 C33 C34 1.1(18)
F13 C33 C34 F14 2.6(17)
C32 C33 C34 F14 -176.1(10)
F13 C33 C34 C35 178.5(10)
C32 C33 C34 C35 -0.2(18)
C31 C30 C35 C34 -0.2(18)
C29 C30 C35 C34 -172.6(11)
C31 C30 C35 F15 176.6(9)
C29 C30 C35 F15 4.1(17)
F14 C34 C35 C30 175.4(11)
C33 C34 C35 C30 -0.3(19)
F14 C34 C35 F15 -1.5(16)
C33 C34 C35 F15 -177.2(9)
C28 C29 C36 N4 0.8(17)
C30 C29 C36 N4 174.5(10)
C28 C29 C36 C37 -179.5(11)
C30 C29 C36 C37 -5.8(19)
C29 C36 C37 C38 179.1(11)
N4 C36 C37 C38 -1.2(13)
C36 C37 C38 C39 -1.6(13)
C37 C38 C39 C40 -173.0(11)
C37 C38 C39 N4 3.8(12)
N4 C39 C40 C47 166.0(10)
C38 C39 C40 C47 -17.7(18)
N4 C39 C40 C41 -11.8(17)
C38 C39 C40 C41 164.5(10)
C39 C40 C41 C46 131.5(12)
C47 C40 C41 C46 -46.5(15)
C39 C40 C41 C42 -48.9(15)
C47 C40 C41 C42 133.1(11)
C46 C41 C42 F16 178.4(10)
C40 C41 C42 F16 -1.2(16)
C46 C41 C42 C43 -3.2(16)
C40 C41 C42 C43 177.2(10)
F16 C42 C43 F17 -2.0(16)
C41 C42 C43 F17 179.5(9)
F16 C42 C43 C44 -177.8(10)
C41 C42 C43 C44 3.7(17)
F17 C43 C44 F18 3.6(17)
C42 C43 C44 F18 179.1(10)
F17 C43 C44 C45 179.4(11)
C42 C43 C44 C45 -5.1(18)
C43 C44 C45 F19 -176.4(11)
F18 C44 C45 F19 -0.4(17)
C43 C44 C45 C46 5.4(18)
F18 C44 C45 C46 -178.6(9)
C42 C41 C46 F20 177.2(9)
C40 C41 C46 F20 -3.3(16)
C42 C41 C46 C45 3.8(17)
C40 C41 C46 C45 -176.6(10)
F19 C45 C46 F20 3.3(15)
C44 C45 C46 F20 -178.4(9)
F19 C45 C46 C41 176.9(10)
C44 C45 C46 C41 -4.8(17)
C39 C40 C47 C48 138.3(13)
C41 C40 C47 C48 -43.9(17)
C39 C40 C47 N5 -48.8(16)
C41 C40 C47 N5 129.1(11)
N5 C47 C48 C49 3.0(13)
C40 C47 C48 C49 176.8(12)
C47 C48 C49 C50 -1.9(14)
C48 C49 C50 N5 -0.1(13)
C48 C49 C50 C52 -171.8(11)
C49 C50 C52 C59 -155.6(13)
N5 C50 C52 C59 34(2)
C49 C50 C52 C53 23.2(18)
N5 C50 C52 C53 -147.2(10)
C59 C52 C53 C54 -117.5(13)
C50 C52 C53 C54 63.5(15)
C59 C52 C53 C58 60.4(14)
C50 C52 C53 C58 -118.6(12)
C58 C53 C54 F21 -179.7(10)
C52 C53 C54 F21 -1.7(18)
C58 C53 C54 C55 -1.6(18)
C52 C53 C54 C55 176.5(11)
C53 C54 C55 F22 -178.8(10)
F21 C54 C55 F22 -0.6(17)
C53 C54 C55 C56 -2(2)
F21 C54 C55 C56 176.1(11)
F22 C55 C56 C57 -177.4(13)
C54 C55 C56 C57 6(2)
F22 C55 C56 F23 -3(2)
C54 C55 C56 F23 -178.9(10)
C55 C56 C57 F24 178.5(12)
F23 C56 C57 F24 4(2)
C55 C56 C57 C58 -6(2)
F23 C56 C57 C58 179.4(11)
C56 C57 C58 F25 -179.3(11)
F24 C57 C58 F25 -3.6(19)
C56 C57 C58 C53 2(2)
F24 C57 C58 C53 177.4(11)
C54 C53 C58 F25 -177.1(10)
C52 C53 C58 F25 4.8(17)
C54 C53 C58 C57 1.9(18)
C52 C53 C58 C57 -176.2(12)
C50 C52 C59 N6 14(2)
C53 C52 C59 N6 -164.4(10)
C50 C52 C59 C60 -164.7(12)
C53 C52 C59 C60 16.6(17)
N6 C59 C60 C61 2.9(13)
C52 C59 C60 C61 -177.9(11)
C59 C60 C61 C62 -1.2(14)
C60 C61 C62 C64 -179.2(12)
C60 C61 C62 N6 -1.0(14)
C61 C62 C64 C71 154.2(13)
N6 C62 C64 C71 -24(2)
C61 C62 C64 C65 -20.2(19)
N6 C62 C64 C65 161.9(10)
C62 C64 C65 C66 116.4(13)
C71 C64 C65 C66 -58.7(16)
C62 C64 C65 C70 -64.6(15)
C71 C64 C65 C70 120.3(12)
C70 C65 C66 F26 178.1(10)
C64 C65 C66 F26 -2.9(18)
C70 C65 C66 C67 0.7(18)
C64 C65 C66 C67 179.7(11)
F26 C66 C67 F27 1.3(18)
C65 C66 C67 F27 178.7(11)
F26 C66 C67 C68 -177.7(10)
C65 C66 C67 C68 -0.2(19)
F27 C67 C68 C69 179.8(12)
C66 C67 C68 C69 -1(2)
F27 C67 C68 F28 1.7(18)
C66 C67 C68 F28 -179.4(10)
C67 C68 C69 F29 -179.1(11)
F28 C68 C69 F29 -1.0(18)
C67 C68 C69 C70 2(2)
F28 C68 C69 C70 -179.7(10)
F29 C69 C70 F30 1.8(17)
C68 C69 C70 F30 -179.5(10)
F29 C69 C70 C65 179.6(10)
C68 C69 C70 C65 -1.7(19)
C66 C65 C70 F30 178.1(11)
C64 C65 C70 F30 -1.0(16)
C66 C65 C70 C69 0.3(17)
C64 C65 C70 C69 -178.8(11)
C62 C64 C71 N7 -28(2)
C65 C64 C71 N7 146.2(11)
C62 C64 C71 C72 154.4(13)
C65 C64 C71 C72 -31.3(18)
N7 C71 C72 C73 2.2(14)
C64 C71 C72 C73 -179.9(11)
C71 C72 C73 C74 -2.1(13)
C72 C73 C74 N7 1.2(13)
C72 C73 C74 C75 -170.2(11)
N7 C74 C75 C82 -4.4(18)
C73 C74 C75 C82 165.6(12)
N7 C74 C75 C76 -179.0(10)
C73 C74 C75 C76 -8.9(18)
C82 C75 C76 C77 124.7(13)
C74 C75 C76 C77 -60.7(15)
C82 C75 C76 C81 -55.0(16)
C74 C75 C76 C81 119.7(12)
C81 C76 C77 F31 179.1(10)
C75 C76 C77 F31 -0.6(18)
C81 C76 C77 C78 -3.2(19)
C75 C76 C77 C78 177.2(12)
C76 C77 C78 F32 -178.5(11)
F31 C77 C78 F32 -0.6(17)
C76 C77 C78 C79 3.2(19)
F31 C77 C78 C79 -178.9(10)
F32 C78 C79 C80 -177.9(12)
C77 C78 C79 C80 0(2)
F32 C78 C79 F33 0.7(19)
C77 C78 C79 F33 179.0(10)
C78 C79 C80 C81 -4(2)
F33 C79 C80 C81 177.5(12)
C78 C79 C80 F34 179.8(12)
F33 C79 C80 F34 1.2(19)
C79 C80 C81 F35 -176.0(11)
F34 C80 C81 F35 0.6(18)
C79 C80 C81 C76 4(2)
F34 C80 C81 C76 -179.6(10)
C77 C76 C81 F35 179.4(10)
C75 C76 C81 F35 -1.0(17)
C77 C76 C81 C80 -0.4(18)
C75 C76 C81 C80 179.3(11)
C74 C75 C82 N8 -4.1(18)
C76 C75 C82 N8 170.1(10)
C74 C75 C82 C83 176.2(11)
C76 C75 C82 C83 -9.5(19)
N8 C82 C83 C84 -2.6(13)
C75 C82 C83 C84 177.1(11)
C82 C83 C84 C85 2.0(12)
C83 C84 C85 N8 -0.9(13)
C83 C84 C85 C86 -171.9(11)
N1 C1 C86 C85 -21.6(19)
C2 C1 C86 C85 158.6(11)
N1 C1 C86 C87 165.1(10)
C2 C1 C86 C87 -14.6(18)
N8 C85 C86 C1 162.9(11)
C84 C85 C86 C1 -27(2)
N8 C85 C86 C87 -23.9(16)
C84 C85 C86 C87 146.4(12)
C1 C86 C87 C92 124.9(13)
C85 C86 C87 C92 -48.9(16)
C1 C86 C87 C88 -55.7(16)
C85 C86 C87 C88 130.4(12)
C92 C87 C88 F36 -179.2(10)
C86 C87 C88 F36 1.5(18)
C92 C87 C88 C90 2.8(18)
C86 C87 C88 C90 -176.6(10)
F36 C88 C90 F37 -2.7(16)
C87 C88 C90 F37 175.5(10)
F36 C88 C90 C91 -178.4(11)
C87 C88 C90 C91 -0.3(19)
F39 C89 C91 F38 4(2)
C92 C89 C91 F38 -178.1(11)
F39 C89 C91 C90 -178.3(11)
C92 C89 C91 C90 0(2)
F37 C90 C91 F38 1.1(19)
C88 C90 C91 F38 176.8(11)
F37 C90 C91 C89 -176.8(11)
C88 C90 C91 C89 -1(2)
C88 C87 C92 F40 176.7(10)
C86 C87 C92 F40 -3.9(18)
C88 C87 C92 C89 -4.0(19)
C86 C87 C92 C89 175.4(11)
F39 C89 C92 F40 0.3(18)
C91 C89 C92 F40 -177.9(11)
F39 C89 C92 C87 -179.0(11)
C91 C89 C92 C87 3(2)
C86 C1 N1 C4 178.3(10)
C2 C1 N1 C4 -1.8(12)
C86 C1 N1 C5 -30.2(17)
C2 C1 N1 C5 149.6(10)
C6 C4 N1 C1 178.6(10)
C3 C4 N1 C1 -1.9(12)
C6 C4 N1 C5 26.1(16)
C3 C4 N1 C5 -154.3(9)
C14 C13 N2 C16 -0.8(13)
C6 C13 N2 C16 -179.8(11)
C14 C13 N2 C17 -152.6(10)
C6 C13 N2 C17 28.4(17)
C15 C16 N2 C13 1.2(12)
C18 C16 N2 C13 -176.8(11)
C15 C16 N2 C17 153.1(10)
C18 C16 N2 C17 -24.9(16)
C29 C28 N3 C25 173.6(10)
C27 C28 N3 C25 -2.5(12)
C18 C25 N3 C28 -177.6(11)
C26 C25 N3 C28 1.0(12)
C29 C36 N4 C39 -176.7(10)
C37 C36 N4 C39 3.6(12)
C40 C39 N4 C36 172.4(10)
C38 C39 N4 C36 -4.5(11)
C49 C50 N5 C47 2.0(12)
C52 C50 N5 C47 174.2(10)
C49 C50 N5 C51 -154.5(10)
C52 C50 N5 C51 17.7(16)
C48 C47 N5 C50 -3.1(12)
C40 C47 N5 C50 -177.5(10)
C48 C47 N5 C51 153.0(10)
C40 C47 N5 C51 -21.4(16)
C52 C59 N6 C62 177.3(12)
C60 C59 N6 C62 -3.5(12)
C52 C59 N6 C63 26.3(17)
C60 C59 N6 C63 -154.6(10)
C64 C62 N6 C59 -178.8(11)
C61 C62 N6 C59 2.8(12)
C64 C62 N6 C63 -26.9(17)
C61 C62 N6 C63 154.8(10)
C72 C71 N7 C74 -1.5(14)
C64 C71 N7 C74 -179.5(11)
C73 C74 N7 C71 0.1(13)
C75 C74 N7 C71 172.0(11)
C75 C82 N8 C85 -177.7(11)
C83 C82 N8 C85 2.0(12)
C84 C85 N8 C82 -0.7(12)
C86 C85 N8 C82 171.5(10)
C101 C102 C103 C104 175.3(12)
C102 C103 C104 C105 -177.3(12)
C103 C104 C105 C106 160.0(14)
